data_4517961
loop_
_publ_author_name
'Dong, Jie'
'Hou, Sheng-Li'
'Zhao, Bin'

_publ_section_title
;
 Bimetallic Lanthanide-Organic Framework Membranes as a Self-Calibrating
 Luminescent Sensor for Rapidly Detecting Antibiotics in Water.
;
_journal_issue 34
_journal_name_full 'ACS applied materials &amp; interfaces'
_journal_page_first 38124
_journal_page_last 38131
_journal_paper_doi 10.1021/acsami.0c09940
_journal_volume 12
_journal_year 2020
_chemical_formula_moiety 'C84 H64 Eu5 N2 O46, 1.5(O)'
_chemical_formula_sum 'C84 H64 Eu5 N2 O47.5'
_chemical_formula_weight 2621.17
_space_group_crystal_system triclinic
_space_group_IT_number 2
_space_group_name_Hall '-P 1'
_space_group_name_H-M_alt 'P -1'
_atom_sites_solution_hydrogens geom
_atom_sites_solution_primary iterative
_atom_sites_solution_secondary difmap
_audit_creation_date 2019-03-28
_audit_creation_method
;
Olex2 1.2
(compiled 2018.05.29 svn.r3508 for OlexSys, GUI svn.r5506)
;
_cell_angle_alpha 98.138(4)
_cell_angle_beta 108.822(5)
_cell_angle_gamma 105.573(7)
_cell_formula_units_Z 1
_cell_length_a 12.2976(10)
_cell_length_b 15.1864(10)
_cell_length_c 17.2929(7)
_cell_measurement_reflns_used 5625
_cell_measurement_temperature 120.00(10)
_cell_measurement_theta_max 27.7460
_cell_measurement_theta_min 3.1250
_cell_volume 2850.9(4)
_computing_cell_refinement 'CrysAlisPro 1.171.38.43f (Rigaku OD, 2015)'
_computing_data_collection 'CrysAlisPro 1.171.38.43f (Rigaku OD, 2015)'
_computing_data_reduction 'CrysAlisPro 1.171.38.43f (Rigaku OD, 2015)'
_computing_molecular_graphics 'Olex2 (Dolomanov et al., 2009)'
_computing_publication_material 'Olex2 (Dolomanov et al., 2009)'
_computing_structure_refinement 'XL (Sheldrick, 2008)'
_computing_structure_solution
;
Superflip (Palatinus & Chapuis, 2007;Palatinus & van der Lee, 2008;
Palatinus et al., 2012)
;
_diffrn_ambient_environment N~2~
_diffrn_ambient_temperature 120.00(10)
_diffrn_detector 'CCD plate'
_diffrn_detector_area_resol_mean 16.2116
_diffrn_detector_type Eos
_diffrn_measured_fraction_theta_full 0.998
_diffrn_measured_fraction_theta_max 0.998
_diffrn_measurement_details
;
List of Runs (angles in degrees, time in seconds):

  # Type    Start    End  Width  t~exp~   \w     \q     \k     \f   Frames
--------------------------------------------------------------------------
  1  \w    -22.00  29.00   1.00   20.91    --   18.94 -57.00  60.00   51
  2  \w     24.00  61.00   1.00   20.91    --   18.94 -99.00  30.00   37
  3  \w    -48.00  49.00   1.00   20.91    --  -19.25  30.00  64.81   97
  4  \w     -8.00  87.00   1.00   20.91    --   18.94  72.00 168.00   95
  5  \w     -4.00  80.00   1.00   20.91    --   18.94  77.00 -90.00   84
  6  \w    -59.00  -6.00   1.00   20.91    --  -19.25  19.00  30.00   53
;
_diffrn_measurement_device 'four-circle diffractometer'
_diffrn_measurement_device_type 'SuperNova, Single source at offset, Eos'
_diffrn_measurement_method '\w scans'
_diffrn_orient_matrix_type 'CrysAlisPro convention (1999,Acta A55,543-557)'
_diffrn_orient_matrix_UB_11 -0.0393992000
_diffrn_orient_matrix_UB_12 0.0230558000
_diffrn_orient_matrix_UB_13 0.0086906000
_diffrn_orient_matrix_UB_21 -0.0497216000
_diffrn_orient_matrix_UB_22 -0.0323881000
_diffrn_orient_matrix_UB_23 -0.0354677000
_diffrn_orient_matrix_UB_31 -0.0126067000
_diffrn_orient_matrix_UB_32 -0.0304535000
_diffrn_orient_matrix_UB_33 0.0258811000
_diffrn_radiation_monochromator mirror
_diffrn_radiation_probe x-ray
_diffrn_radiation_type MoK\a
_diffrn_radiation_wavelength 0.71073
_diffrn_reflns_av_R_equivalents 0.0828
_diffrn_reflns_av_unetI/netI 0.1352
_diffrn_reflns_limit_h_max 8
_diffrn_reflns_limit_h_min -14
_diffrn_reflns_limit_k_max 18
_diffrn_reflns_limit_k_min -15
_diffrn_reflns_limit_l_max 20
_diffrn_reflns_limit_l_min -20
_diffrn_reflns_number 20571
_diffrn_reflns_theta_full 25.01
_diffrn_reflns_theta_max 25.01
_diffrn_reflns_theta_min 2.85
_diffrn_source 'micro-focus sealed X-ray tube'
_diffrn_source_type 'SuperNova (Mo) X-ray Source'
_exptl_absorpt_coefficient_mu 2.792
_exptl_absorpt_correction_T_max 1.00000
_exptl_absorpt_correction_T_min 0.60095
_exptl_absorpt_correction_type multi-scan
_exptl_absorpt_process_details
;
CrysAlisPro 1.171.38.43f (Rigaku Oxford Diffraction, 2015)
Empirical absorption correction using spherical harmonics,
 implemented in SCALE3 ABSPACK scaling algorithm.
;
_exptl_crystal_density_diffrn 1.527
_exptl_crystal_density_method 'not measured'
_exptl_crystal_description block
_exptl_crystal_F_000 1277
_refine_diff_density_max 2.572
_refine_diff_density_min -1.842
_refine_diff_density_rms 0.266
_refine_ls_extinction_method none
_refine_ls_goodness_of_fit_ref 1.045
_refine_ls_hydrogen_treatment constr
_refine_ls_matrix_type full
_refine_ls_number_parameters 631
_refine_ls_number_reflns 10024
_refine_ls_number_restraints 278
_refine_ls_restrained_S_all 1.047
_refine_ls_R_factor_all 0.1102
_refine_ls_R_factor_gt 0.0777
_refine_ls_shift/su_max 0.006
_refine_ls_shift/su_mean 0.000
_refine_ls_structure_factor_coef Fsqd
_refine_ls_weighting_details 'calc w=1/[\s^2^(Fo^2^)+(0.1097P)^2^+20.4482P] where P=(Fo^2^+2Fc^2^)/3'
_refine_ls_weighting_scheme calc
_refine_ls_wR_factor_gt 0.2090
_refine_ls_wR_factor_ref 0.2426
_reflns_number_gt 6764
_reflns_number_total 10024
_reflns_threshold_expression >2sigma(I)
_cod_data_source_file am0c09940_si_002.cif
_cod_data_source_block p170319e27
_cod_depositor_comments 'Adding full bibliography for 4517961.cif.'
_cod_original_cell_volume 2850.9(3)
_cod_original_formula_sum 'C84 H64 Eu5 N2 O47.50'
_cod_database_code 4517961
_chemical_oxdiff_formula 'C O Eu'
_chemical_oxdiff_usercomment 678-15
_reflns_odcompleteness_completeness 99.83
_reflns_odcompleteness_iscentric 1
_reflns_odcompleteness_theta 26.32
_olex2_refinement_description
;
1. Fixed Uiso
 At 1.2 times of:
  All C(H) groups, All C(H,H) groups
 At 1.5 times of:
  All C(H,H,H) groups
2. Rigid bond restraints
 All non-hydrogen atoms
 with sigma for 1-2 distances of 0.02 and sigma for 1-3 distances of 0.01
3. Uiso/Uaniso restraints and constraints
Uanis(O3AA) \\sim Ueq: with sigma of 0.005 and sigma for terminal atoms of 0.005
Uanis(C33) \\sim Ueq: with sigma of 0.005 and sigma for terminal atoms of 0.005
Uanis(O2AA) \\sim Ueq: with sigma of 0.0005 and sigma for terminal atoms of
0.0005
Uanis(C1) \\sim Ueq: with sigma of 0.05 and sigma for terminal atoms of 0.05
Uanis(O2) \\sim Ueq: with sigma of 0.005 and sigma for terminal atoms of 0.005
4. Others
 Fixed Sof: O3AA(0.75)
5.a Secondary CH2 refined with riding coordinates:
 C8AA(H8AA,H8AB), C25(H25A,H25B), C27(H27A,H27B), C43(H43A,H43B), C68(H68A,
 H68B), C79(H79A,H79B)
5.b Aromatic/amide H refined with riding coordinates:
 C48(H48), C5AA(H5AA), C9AA(H9AA), C29(H29), C36(H36), C6AA(H6AA), C62(H62),
 C69(H69), C74(H74), C81(H81), C3AA(H3AA)
5.c Idealised Me refined as rotating group:
 C106(H10A,H10B,H10C), C108(H10D,H10E,H10F), C0AA(H0AA,H0AB,H0AC)
;
_olex2_date_sample_data_collection 2017-03-19
_olex2_submission_special_instructions 'No special instructions were received'
_oxdiff_exptl_absorpt_empirical_details
;
Empirical correction (ABSPACK) includes:
- Absorption correction using spherical harmonics
- Frame scaling
;
_oxdiff_exptl_absorpt_empirical_full_max 1.903
_oxdiff_exptl_absorpt_empirical_full_min 0.596

loop_
_space_group_symop_id
_space_group_symop_operation_xyz
1 'x, y, z'
2 '-x, -y, -z'

loop_
_atom_site_label
_atom_site_type_symbol
_atom_site_fract_x
_atom_site_fract_y
_atom_site_fract_z
_atom_site_U_iso_or_equiv
_atom_site_adp_type
_atom_site_occupancy
_atom_site_calc_flag
_atom_site_disorder_assembly
_atom_site_disorder_group
_atom_site_site_symmetry_order
_atom_site_refinement_flags_posn
_atom_site_refinement_flags_adp
_atom_site_refinement_flags_occupancy
Eu2 Eu 0.84957(5) 0.02286(4) 0.40431(3) 0.0169(2) Uani 1 d . . 1 . U .
Eu3 Eu 0.0000 0.5000 0.0000 0.0312(3) Uani 1 d . . 2 S TU P
Eu5 Eu 0.18233(7) 0.29580(5) 0.08207(4) 0.0352(2) Uani 1 d . . 1 . U .
O7 O 0.9573(8) 0.0950(6) 0.5466(5) 0.0277(19) Uani 1 d . . 1 . U .
O10 O -0.8892(11) 0.4816(7) -0.3655(7) 0.050(3) Uani 1 d . . 1 . U .
O12 O -0.6667(8) 0.0734(6) -0.2889(5) 0.032(2) Uani 1 d . . 1 . U .
O14 O 0.8388(9) 0.1073(6) 0.2879(5) 0.033(2) Uani 1 d . . 1 . U .
O16 O 0.2032(8) 0.1021(5) 0.5314(5) 0.0247(19) Uani 1 d . . 1 . U .
O17 O 0.3181(10) 0.3493(8) 0.2308(6) 0.053(3) Uani 1 d . . 1 . U .
O25 O 0.0500(8) 0.0899(6) 0.4114(5) 0.027(2) Uani 1 d . . 1 . U .
O27 O 0.5396(8) 0.3743(7) 0.5462(6) 0.036(2) Uani 1 d . . 1 . U .
O30 O 0.8194(9) 0.3625(7) 0.6277(6) 0.036(2) Uani 1 d . . 1 . U .
O0AA O -0.6544(9) 0.3967(6) -0.3423(6) 0.038(2) Uani 1 d . . 1 . U .
O35 O 0.8750(9) 0.1924(6) 0.4130(5) 0.033(2) Uani 1 d . . 1 . U .
O38 O 1.1035(8) 0.0984(6) 0.6664(5) 0.0267(19) Uani 1 d . . 1 . U .
O41 O 0.0224(12) 0.3665(7) -0.0613(6) 0.053(2) Uani 1 d . . 1 . U .
O46 O 0.6842(9) 0.0457(7) 0.4400(7) 0.044(2) Uani 1 d . . 1 . U .
C48 C 0.4074(12) 0.3283(9) 0.3975(7) 0.028(3) Uani 1 d . . 1 . U .
H48 H 0.4620 0.3724 0.3836 0.034 Uiso 1 calc . . 1 R . .
O49 O 0.1326(12) 0.2798(8) -0.0659(6) 0.059(3) Uani 1 d . . 1 . U .
O51 O 0.1781(11) 0.2088(8) 0.1880(6) 0.061(3) Uani 1 d . . 1 . U .
C5AA C 0.2144(11) 0.2021(9) 0.3563(7) 0.025(3) Uani 1 d . . 1 . U .
H5AA H 0.1394 0.1642 0.3150 0.029 Uiso 1 calc . . 1 R . .
C6 C 0.9865(12) 0.2016(8) 0.6724(7) 0.023(3) Uani 1 d . . 1 . U .
C8AA C -0.7819(12) 0.3412(9) -0.3846(8) 0.029(3) Uani 1 d . . 1 . U .
H8AA H -0.8228 0.3415 -0.3451 0.034 Uiso 1 calc . . 1 R . .
H8AB H -0.7911 0.2764 -0.4077 0.034 Uiso 1 calc . . 1 R . .
C9AA C -0.8757(14) 0.6452(9) -0.3524(8) 0.033(3) Uani 1 d . . 1 . U .
H9AA H -0.8552 0.6483 -0.3995 0.040 Uiso 1 calc . . 1 R . .
C16 C 1.0171(11) 0.1256(8) 0.6247(7) 0.020(2) Uani 1 d . . 1 . U .
C18 C -0.3864(13) 0.3897(10) -0.1790(8) 0.032(3) Uani 1 d . . 1 . U .
C21 C 0.2634(15) 0.2753(10) 0.2466(9) 0.043(3) Uani 1 d . . 1 . U .
C25 C 0.7373(13) 0.4863(9) 0.6165(9) 0.037(3) Uani 1 d . . 1 . U .
H25A H 0.8079 0.5228 0.6073 0.044 Uiso 1 calc . . 1 R . .
H25B H 0.7112 0.5303 0.6464 0.044 Uiso 1 calc . . 1 R . .
C27 C 0.7745(13) 0.4238(9) 0.6709(8) 0.034(3) Uani 1 d . . 1 . U .
H27A H 0.8378 0.4613 0.7247 0.041 Uiso 1 calc . . 1 R . .
H27B H 0.7054 0.3868 0.6812 0.041 Uiso 1 calc . . 1 R . .
C29 C -0.6141(13) 0.2666(10) -0.2864(8) 0.036(3) Uani 1 d . . 1 . U .
H29 H -0.6908 0.2243 -0.3215 0.043 Uiso 1 calc . . 1 R . .
C33 C -0.8927(13) 0.5639(9) -0.3255(8) 0.030(3) Uani 1 d . . 1 . U .
C36 C 0.9124(12) 0.2471(9) 0.6290(7) 0.027(3) Uani 1 d . . 1 . U .
H36 H 0.8809 0.2322 0.5703 0.032 Uiso 1 calc . . 1 R . .
C37 C 0.8662(12) 0.1852(9) 0.3369(8) 0.027(3) Uani 1 d . . 1 . U .
O39 O 0.0379(13) 0.5594(8) -0.1078(7) 0.064(3) Uani 1 d . . 1 . U .
C41 C 0.4346(11) 0.3207(9) 0.4783(8) 0.026(3) Uani 1 d . . 1 . U .
C43 C 0.6359(11) 0.4351(9) 0.5317(8) 0.025(3) Uani 1 d . . 1 . U .
H43A H 0.6083 0.4800 0.5030 0.030 Uiso 1 calc . . 1 R . .
H43B H 0.6648 0.3990 0.4968 0.030 Uiso 1 calc . . 1 R . .
C46 C 0.8862(11) 0.3153(9) 0.6747(7) 0.024(3) Uani 1 d . . 1 . U .
C6AA C 1.0357(11) 0.2240(8) 0.7584(7) 0.022(3) Uani 1 d . . 1 . U .
H6AA H 1.0904 0.1964 0.7868 0.027 Uiso 1 calc . . 1 R . .
C50 C 0.0026(13) 0.2886(9) -0.1972(7) 0.029(3) Uani 1 d . . 1 . U .
C52 C 0.1606(11) 0.1227(8) 0.4620(7) 0.020(3) Uani 1 d . . 1 . U .
C57 C 0.0555(16) 0.3116(11) -0.1011(8) 0.044(3) Uani 1 d . . 1 . U .
C60 C 0.2965(12) 0.2687(10) 0.3356(8) 0.027(3) Uani 1 d . . 1 . U .
C62 C -0.9192(11) 0.7204(8) -0.2386(8) 0.024(3) Uani 1 d . . 1 . U .
H62 H -0.9278 0.7729 -0.2095 0.029 Uiso 1 calc . . 1 R . .
N63 N 0.6365(13) 0.0971(10) 0.5522(9) 0.055(3) Uani 1 d . . 1 . U .
C66 C 0.8895(11) 0.2760(8) 0.3082(7) 0.022(3) Uani 1 d . . 1 . U .
C68 C -0.8380(14) 0.3843(9) -0.4555(8) 0.035(3) Uani 1 d . . 1 . U .
H68A H -0.7965 0.3829 -0.4945 0.042 Uiso 1 calc . . 1 R . .
H68B H -0.9229 0.3456 -0.4862 0.042 Uiso 1 calc . . 1 R . .
C69 C -0.4647(14) 0.4193(11) -0.2333(8) 0.043(4) Uani 1 d . . 1 . U .
H69 H -0.4399 0.4821 -0.2353 0.052 Uiso 1 calc . . 1 R . .
C71 C -0.9361(14) 0.6376(10) -0.2122(9) 0.035(3) Uani 1 d . . 1 . U .
C74 C 0.3584(10) 0.2495(9) 0.4988(7) 0.021(2) Uani 1 d . . 1 . U .
H74 H 0.3837 0.2402 0.5529 0.025 Uiso 1 calc . . 1 R . .
C75 C -0.5860(13) 0.3588(10) -0.2891(8) 0.036(3) Uani 1 d . . 1 . U .
C79 C -0.8314(15) 0.4855(9) -0.4253(9) 0.036(3) Uani 1 d . . 1 . U .
H79A H -0.7473 0.5272 -0.3989 0.043 Uiso 1 calc . . 1 R . .
H79B H -0.8741 0.5077 -0.4720 0.043 Uiso 1 calc . . 1 R . .
C81 C -0.9209(12) 0.5618(9) -0.2555(8) 0.027(3) Uani 1 d . . 1 . U .
H81 H -0.9302 0.5070 -0.2365 0.032 Uiso 1 calc . . 1 R . .
C84 C 0.2451(12) 0.1924(9) 0.4387(7) 0.027(3) Uani 1 d . . 1 . U .
C85 C -0.9749(15) 0.6265(11) -0.1393(9) 0.041(4) Uani 1 d . . 1 . U .
C88 C -0.4202(13) 0.2931(11) -0.1802(8) 0.038(3) Uani 1 d . . 1 . U .
C94 C 0.6471(15) 0.1028(11) 0.4773(11) 0.048(4) Uani 1 d . . 1 . U .
C96 C -0.5336(13) 0.2342(10) -0.2341(9) 0.040(3) Uani 1 d . . 1 . U .
C106 C 0.5931(17) 0.1551(14) 0.5981(12) 0.064(5) Uani 1 d . . 1 . U .
H10A H 0.5990 0.2124 0.5797 0.095 Uiso 1 calc . . 1 GR . .
H10B H 0.6415 0.1700 0.6572 0.095 Uiso 1 calc . . 1 GR . .
H10C H 0.5096 0.1222 0.5882 0.095 Uiso 1 calc . . 1 GR . .
C108 C 0.6131(16) 0.1789(11) 0.4388(12) 0.057(5) Uani 1 d . . 1 . U .
H10D H 0.6690 0.2395 0.4739 0.086 Uiso 1 calc . . 1 GR . .
H10E H 0.5318 0.1745 0.4342 0.086 Uiso 1 calc . . 1 GR . .
H10F H 0.6167 0.1713 0.3837 0.086 Uiso 1 calc . . 1 GR . .
C0AA C 0.6760(16) 0.0236(12) 0.5910(12) 0.059(5) Uani 1 d . . 1 . U .
H0AA H 0.6652 -0.0284 0.5474 0.088 Uiso 1 calc . . 1 GR . .
H0AB H 0.6277 0.0018 0.6229 0.088 Uiso 1 calc . . 1 GR . .
H0AC H 0.7604 0.0502 0.6278 0.088 Uiso 1 calc . . 1 GR . .
C3AA C 0.9246(12) 0.3321(9) 0.7610(8) 0.028(3) Uani 1 d . . 1 . U .
H3AA H 0.8984 0.3722 0.7908 0.034 Uiso 1 calc . . 1 R . .
O5 O 0.0174(11) 0.3140(8) 0.1134(6) 0.052(2) Uani 1 d . . 1 . U .
O3AA O -0.619(3) -0.054(2) -0.1566(18) 0.147(10) Uani 0.75 d . . 1 . U .
O4AA O 0.0278(13) 0.1508(9) 0.0036(7) 0.075(3) Uani 1 d . . 1 . U .
C1 C -0.2659(16) 0.4556(12) -0.1181(8) 0.050(3) Uani 1 d . . 1 . U .
O1AA O -0.4956(14) 0.1077(10) -0.1804(10) 0.115(7) Uani 1 d . . 1 . U .
O1 O -0.2287(13) 0.5380(10) -0.1139(9) 0.094(4) Uani 1 d . . 1 . U .
O2 O -0.2038(13) 0.4212(10) -0.0746(9) 0.079(3) Uani 1 d . . 1 . U .
C1AA C -0.5735(14) 0.1300(11) -0.2392(9) 0.043(4) Uani 1 d . . 1 . U .
O2AA O 0.3097(15) 0.2141(11) 0.0718(10) 0.094(3) Uani 1 d . . 1 . U .

loop_
_atom_site_aniso_label
_atom_site_aniso_U_11
_atom_site_aniso_U_22
_atom_site_aniso_U_33
_atom_site_aniso_U_23
_atom_site_aniso_U_13
_atom_site_aniso_U_12
Eu2 0.0207(4) 0.0161(3) 0.0134(3) 0.0045(2) 0.0069(3) 0.0042(2)
Eu3 0.0383(6) 0.0288(5) 0.0124(4) -0.0006(4) 0.0099(4) -0.0082(4)
Eu5 0.0346(5) 0.0485(5) 0.0162(4) 0.0078(3) 0.0092(3) 0.0045(4)
O7 0.038(5) 0.025(5) 0.015(4) 0.002(3) 0.008(4) 0.006(4)
O10 0.092(9) 0.030(5) 0.060(7) 0.025(5) 0.058(7) 0.030(6)
O12 0.022(5) 0.025(5) 0.031(5) 0.007(4) -0.006(4) -0.003(4)
O14 0.041(6) 0.022(4) 0.024(4) 0.009(3) 0.003(4) 0.000(4)
O16 0.025(5) 0.015(4) 0.030(4) 0.009(3) 0.008(4) 0.002(4)
O17 0.051(6) 0.067(6) 0.025(4) 0.022(4) 0.012(4) -0.009(5)
O25 0.026(5) 0.031(5) 0.030(5) 0.018(4) 0.011(4) 0.012(4)
O27 0.028(5) 0.037(5) 0.032(5) 0.013(4) 0.010(4) -0.004(4)
O30 0.037(6) 0.036(5) 0.029(5) 0.000(4) 0.004(4) 0.019(4)
O0AA 0.039(5) 0.020(5) 0.037(5) 0.000(4) 0.003(4) -0.003(4)
O35 0.064(7) 0.020(4) 0.038(4) 0.018(4) 0.037(5) 0.019(4)
O38 0.030(5) 0.030(5) 0.027(4) 0.006(4) 0.017(4) 0.015(4)
O41 0.087(7) 0.045(5) 0.018(4) -0.001(4) 0.018(4) 0.013(5)
O46 0.034(5) 0.027(5) 0.084(7) 0.014(5) 0.036(5) 0.018(4)
C48 0.032(7) 0.027(7) 0.024(5) 0.013(5) 0.014(5) -0.001(5)
O49 0.090(9) 0.054(7) 0.021(4) 0.006(4) 0.012(5) 0.019(5)
O51 0.060(7) 0.060(7) 0.037(5) 0.025(4) 0.003(4) -0.009(5)
C5AA 0.016(6) 0.028(7) 0.021(5) 0.008(5) -0.002(5) 0.005(5)
C6 0.028(7) 0.009(6) 0.026(6) 0.002(4) 0.007(5) 0.001(4)
C8AA 0.038(7) 0.015(6) 0.031(7) 0.007(5) 0.011(6) 0.008(5)
C9AA 0.052(9) 0.024(6) 0.028(7) 0.013(5) 0.022(7) 0.008(6)
C16 0.016(6) 0.021(6) 0.018(5) 0.000(4) 0.007(5) -0.002(5)
C18 0.034(6) 0.039(7) 0.021(6) 0.005(5) 0.012(5) 0.007(5)
C21 0.055(9) 0.034(7) 0.033(4) 0.016(5) 0.012(5) 0.004(5)
C25 0.033(7) 0.022(7) 0.049(8) 0.010(6) 0.008(6) 0.007(5)
C27 0.040(9) 0.026(7) 0.027(7) 0.000(5) -0.002(6) 0.018(6)
C29 0.029(7) 0.036(7) 0.026(7) 0.007(5) 0.000(6) 0.000(6)
C33 0.037(5) 0.021(4) 0.033(4) 0.009(3) 0.012(4) 0.011(4)
C36 0.034(8) 0.029(7) 0.016(5) 0.003(5) 0.008(5) 0.010(5)
C37 0.035(8) 0.027(5) 0.027(6) 0.018(4) 0.015(6) 0.018(6)
O39 0.120(8) 0.052(7) 0.042(6) 0.029(5) 0.053(7) 0.027(7)
C41 0.013(6) 0.034(7) 0.025(6) 0.002(5) 0.005(5) 0.006(5)
C43 0.023(6) 0.026(7) 0.035(6) 0.015(5) 0.018(5) 0.009(5)
C46 0.015(6) 0.030(7) 0.023(6) 0.004(5) 0.001(5) 0.012(5)
C6AA 0.026(7) 0.025(7) 0.019(5) 0.008(5) 0.013(5) 0.004(5)
C50 0.038(8) 0.032(7) 0.015(5) 0.002(5) 0.015(5) 0.006(6)
C52 0.015(6) 0.024(6) 0.015(6) 0.004(5) -0.001(5) 0.004(5)
C57 0.063(10) 0.041(7) 0.014(4) 0.000(5) 0.014(5) 0.001(6)
C60 0.022(7) 0.045(8) 0.023(5) 0.017(5) 0.011(5) 0.015(6)
C62 0.029(7) 0.018(6) 0.035(7) 0.013(5) 0.019(6) 0.010(5)
N63 0.054(9) 0.043(8) 0.070(9) 0.010(6) 0.031(8) 0.015(7)
C66 0.025(7) 0.025(5) 0.015(6) 0.007(4) 0.007(5) 0.009(5)
C68 0.047(9) 0.029(7) 0.031(7) 0.008(6) 0.015(6) 0.014(6)
C69 0.039(8) 0.042(8) 0.023(7) 0.003(6) 0.002(5) -0.010(6)
C71 0.042(9) 0.030(7) 0.040(8) 0.012(6) 0.021(7) 0.013(6)
C74 0.014(5) 0.032(7) 0.021(6) 0.010(5) 0.006(4) 0.011(4)
C75 0.033(7) 0.033(7) 0.020(6) 0.009(5) 0.002(5) -0.016(6)
C79 0.059(10) 0.031(7) 0.040(8) 0.026(6) 0.032(7) 0.025(7)
C81 0.027(7) 0.027(6) 0.045(7) 0.026(5) 0.025(6) 0.018(6)
C84 0.029(6) 0.027(7) 0.017(6) 0.003(5) 0.008(5) 0.003(5)
C85 0.051(10) 0.039(9) 0.044(9) 0.014(7) 0.033(8) 0.013(7)
C88 0.030(7) 0.049(7) 0.021(7) -0.003(6) 0.002(5) 0.006(5)
C94 0.039(9) 0.044(9) 0.064(10) 0.015(7) 0.023(8) 0.013(7)
C96 0.027(8) 0.039(6) 0.036(8) 0.012(6) 0.002(6) -0.006(5)
C106 0.049(11) 0.080(13) 0.079(12) 0.021(10) 0.039(10) 0.031(10)
C108 0.056(11) 0.042(9) 0.093(13) 0.029(9) 0.032(10) 0.037(8)
C0AA 0.045(11) 0.055(11) 0.077(12) 0.031(9) 0.023(9) 0.011(8)
C3AA 0.023(7) 0.035(8) 0.030(6) 0.002(5) 0.016(6) 0.010(6)
O5 0.062(6) 0.056(6) 0.039(5) 0.020(5) 0.025(5) 0.008(5)
O3AA 0.147(11) 0.141(11) 0.146(11) 0.046(6) 0.043(6) 0.047(6)
O4AA 0.103(8) 0.052(6) 0.047(5) 0.009(4) 0.024(5) -0.003(6)
C1 0.057(6) 0.053(7) 0.015(6) 0.008(6) -0.003(5) 0.000(5)
O1AA 0.091(11) 0.064(9) 0.113(12) 0.033(8) -0.053(9) 0.012(8)
O1 0.078(7) 0.066(6) 0.075(9) 0.033(7) -0.028(7) -0.012(5)
O2 0.063(4) 0.071(5) 0.085(5) 0.016(4) 0.005(3) 0.023(4)
C1AA 0.032(8) 0.047(7) 0.029(7) 0.007(6) -0.010(6) 0.009(6)
O2AA 0.094(3) 0.095(3) 0.094(3) 0.0231(13) 0.0355(15) 0.0334(15)

loop_
_atom_type_symbol
_atom_type_description
_atom_type_scat_dispersion_real
_atom_type_scat_dispersion_imag
_atom_type_scat_source
C C 0.0033 0.0016 'International Tables Vol C Tables 4.2.6.8 and 6.1.1.4'
H H 0.0000 0.0000 'International Tables Vol C Tables 4.2.6.8 and 6.1.1.4'
Eu Eu -0.1578 3.6682 'International Tables Vol C Tables 4.2.6.8 and 6.1.1.4'
N N 0.0061 0.0033 'International Tables Vol C Tables 4.2.6.8 and 6.1.1.4'
O O 0.0106 0.0060 'International Tables Vol C Tables 4.2.6.8 and 6.1.1.4'

loop_
_geom_angle_atom_site_label_1
_geom_angle_atom_site_label_2
_geom_angle_atom_site_label_3
_geom_angle
_geom_angle_site_symmetry_1
_geom_angle_site_symmetry_3
_geom_angle_publ_flag
O7 Eu2 Eu2 47.9(2) . 2_756 ?
O7 Eu2 O12 151.5(3) . 2 ?
O7 Eu2 O14 124.5(3) . . ?
O7 Eu2 O16 77.5(3) . 2_656 ?
O7 Eu2 O25 77.1(3) . 1_655 ?
O7 Eu2 O35 76.3(3) . . ?
O7 Eu2 O38 121.7(3) . 2_756 ?
O7 Eu2 O46 81.6(4) . . ?
O7 Eu2 C16 101.2(3) . 2_756 ?
O7 Eu2 C37 100.2(3) . . ?
O12 Eu2 Eu2 136.6(2) 2 2_756 ?
O12 Eu2 O14 74.9(3) 2 . ?
O12 Eu2 O35 109.9(3) 2 . ?
O12 Eu2 O46 73.7(4) 2 . ?
O12 Eu2 C16 91.2(3) 2 2_756 ?
O12 Eu2 C37 93.6(3) 2 . ?
O14 Eu2 Eu2 133.3(2) . 2_756 ?
O14 Eu2 C16 106.2(3) . 2_756 ?
O14 Eu2 C37 25.8(3) . . ?
O16 Eu2 Eu2 63.1(2) 2_656 2_756 ?
O16 Eu2 O12 83.0(3) 2_656 2 ?
O16 Eu2 O14 157.6(3) 2_656 . ?
O16 Eu2 O35 143.6(3) 2_656 . ?
O16 Eu2 O46 76.4(3) 2_656 . ?
O16 Eu2 C16 69.8(3) 2_656 2_756 ?
O16 Eu2 C37 165.7(3) 2_656 . ?
O25 Eu2 Eu2 60.90(19) 1_655 2_756 ?
O25 Eu2 O12 131.2(3) 1_655 2 ?
O25 Eu2 O14 72.4(3) 1_655 . ?
O25 Eu2 O16 121.7(3) 1_655 2_656 ?
O25 Eu2 O35 76.0(3) 1_655 . ?
O25 Eu2 O38 73.1(3) 1_655 2_756 ?
O25 Eu2 O46 147.4(3) 1_655 . ?
O25 Eu2 C16 65.1(3) 1_655 2_756 ?
O25 Eu2 C37 70.7(3) 1_655 . ?
O35 Eu2 Eu2 113.4(2) . 2_756 ?
O35 Eu2 O14 52.0(3) . . ?
O35 Eu2 C16 140.3(3) . 2_756 ?
O35 Eu2 C37 26.4(3) . . ?
O38 Eu2 Eu2 73.8(2) 2_756 2_756 ?
O38 Eu2 O12 72.9(3) 2_756 2 ?
O38 Eu2 O14 92.1(3) 2_756 . ?
O38 Eu2 O16 77.4(3) 2_756 2_656 ?
O38 Eu2 O35 138.5(3) 2_756 . ?
O38 Eu2 O46 139.5(3) 2_756 . ?
O38 Eu2 C16 20.5(3) 2_756 2_756 ?
O38 Eu2 C37 115.0(3) 2_756 . ?
O46 Eu2 Eu2 119.0(3) . 2_756 ?
O46 Eu2 O14 100.7(3) . . ?
O46 Eu2 O35 75.1(3) . . ?
O46 Eu2 C16 144.4(3) . 2_756 ?
O46 Eu2 C37 89.3(4) . . ?
C16 Eu2 Eu2 53.3(2) 2_756 2_756 ?
C37 Eu2 Eu2 125.7(3) . 2_756 ?
C37 Eu2 C16 124.3(3) . 2_756 ?
Eu5 Eu3 Eu5 180.0 2_565 . ?
O41 Eu3 Eu5 137.5(3) . 2_565 ?
O41 Eu3 Eu5 42.5(3) 2_565 2_565 ?
O41 Eu3 Eu5 137.5(3) 2_565 . ?
O41 Eu3 Eu5 42.5(3) . . ?
O41 Eu3 O41 180.0(4) . 2_565 ?
O41 Eu3 O39 94.2(4) . 2_565 ?
O41 Eu3 O39 85.8(4) . . ?
O41 Eu3 O39 94.2(4) 2_565 . ?
O41 Eu3 O39 85.8(4) 2_565 2_565 ?
O41 Eu3 C1 84.1(5) 2_565 . ?
O41 Eu3 C1 95.9(5) 2_565 2_565 ?
O41 Eu3 C1 84.1(5) . 2_565 ?
O41 Eu3 C1 95.9(5) . . ?
O41 Eu3 O1 67.7(4) 2_565 . ?
O41 Eu3 O1 112.3(4) . . ?
O41 Eu3 O1 67.7(4) . 2_565 ?
O41 Eu3 O1 112.3(4) 2_565 2_565 ?
O41 Eu3 O2 95.9(5) 2_565 . ?
O41 Eu3 O2 95.9(5) . 2_565 ?
O41 Eu3 O2 84.1(5) . . ?
O41 Eu3 O2 84.1(5) 2_565 2_565 ?
O39 Eu3 Eu5 64.3(3) 2_565 . ?
O39 Eu3 Eu5 115.7(3) . . ?
O39 Eu3 Eu5 115.7(3) 2_565 2_565 ?
O39 Eu3 Eu5 64.3(3) . 2_565 ?
O39 Eu3 O39 180.000(1) . 2_565 ?
O39 Eu3 C1 82.1(5) 2_565 2_565 ?
O39 Eu3 C1 97.9(5) . 2_565 ?
O39 Eu3 C1 97.9(5) 2_565 . ?
O39 Eu3 C1 82.1(5) . . ?
O39 Eu3 O1 69.7(5) 2_565 2_565 ?
O39 Eu3 O1 110.3(5) 2_565 . ?
O39 Eu3 O1 69.7(5) . . ?
O39 Eu3 O1 110.3(5) . 2_565 ?
C1 Eu3 Eu5 52.7(3) . 2_565 ?
C1 Eu3 Eu5 52.7(3) 2_565 . ?
C1 Eu3 Eu5 127.3(3) . . ?
C1 Eu3 Eu5 127.3(3) 2_565 2_565 ?
C1 Eu3 C1 180.0(7) . 2_565 ?
C1 Eu3 O1 157.8(4) . 2_565 ?
C1 Eu3 O1 22.2(4) 2_565 2_565 ?
C1 Eu3 O1 157.8(4) 2_565 . ?
C1 Eu3 O1 22.2(4) . . ?
O1 Eu3 Eu5 30.9(3) 2_565 . ?
O1 Eu3 Eu5 149.1(3) 2_565 2_565 ?
O1 Eu3 Eu5 149.1(3) . . ?
O1 Eu3 Eu5 30.9(3) . 2_565 ?
O1 Eu3 O1 180.0(5) . 2_565 ?
O2 Eu3 Eu5 109.3(4) . . ?
O2 Eu3 Eu5 109.3(4) 2_565 2_565 ?
O2 Eu3 Eu5 70.7(4) . 2_565 ?
O2 Eu3 Eu5 70.7(4) 2_565 . ?
O2 Eu3 O39 84.0(5) . 2_565 ?
O2 Eu3 O39 96.0(5) . . ?
O2 Eu3 O39 96.0(5) 2_565 2_565 ?
O2 Eu3 O39 84.0(5) 2_565 . ?
O2 Eu3 C1 161.0(4) . 2_565 ?
O2 Eu3 C1 19.0(4) . . ?
O2 Eu3 C1 19.0(4) 2_565 2_565 ?
O2 Eu3 C1 161.0(4) 2_565 . ?
O2 Eu3 O1 41.0(4) 2_565 2_565 ?
O2 Eu3 O1 139.0(4) 2_565 . ?
O2 Eu3 O1 139.0(4) . 2_565 ?
O2 Eu3 O1 41.0(4) . . ?
O2 Eu3 O2 180.000(1) . 2_565 ?
O17 Eu5 Eu3 112.4(3) . . ?
O17 Eu5 O41 141.0(3) . . ?
O17 Eu5 C21 26.9(4) . . ?
O17 Eu5 C57 157.4(4) . . ?
O41 Eu5 Eu3 29.27(18) . . ?
O49 Eu5 Eu3 70.4(3) . . ?
O49 Eu5 O17 154.8(4) . . ?
O49 Eu5 O41 42.8(4) . . ?
O49 Eu5 O51 143.8(4) . . ?
O49 Eu5 C21 164.8(5) . . ?
O49 Eu5 C57 20.3(4) . . ?
O51 Eu5 Eu3 131.7(3) . . ?
O51 Eu5 O17 53.8(3) . . ?
O51 Eu5 O41 144.3(4) . . ?
O51 Eu5 C21 27.0(4) . . ?
O51 Eu5 C57 147.9(4) . . ?
C21 Eu5 Eu3 124.9(4) . . ?
C21 Eu5 O41 151.9(4) . . ?
C21 Eu5 C57 172.0(5) . . ?
C57 Eu5 Eu3 51.4(3) . . ?
C57 Eu5 O41 22.8(4) . . ?
O5 Eu5 Eu3 56.0(3) . . ?
O5 Eu5 O17 92.3(4) . . ?
O5 Eu5 O41 70.8(3) . . ?
O5 Eu5 O49 108.2(4) . . ?
O5 Eu5 O51 77.1(4) . . ?
O5 Eu5 C21 83.0(4) . . ?
O5 Eu5 C57 89.5(4) . . ?
O5 Eu5 O4AA 78.3(5) . . ?
O5 Eu5 O1 77.3(5) . 2_565 ?
O4AA Eu5 Eu3 101.5(4) . . ?
O4AA Eu5 O17 131.1(4) . . ?
O4AA Eu5 O41 80.9(4) . . ?
O4AA Eu5 O49 69.2(4) . . ?
O4AA Eu5 O51 77.4(4) . . ?
O4AA Eu5 C21 104.4(4) . . ?
O4AA Eu5 C57 71.2(4) . . ?
O4AA Eu5 O1 144.0(5) . 2_565 ?
O1 Eu5 Eu3 42.5(3) 2_565 . ?
O1 Eu5 O17 75.9(4) 2_565 . ?
O1 Eu5 O41 66.3(4) 2_565 . ?
O1 Eu5 O49 94.1(4) 2_565 . ?
O1 Eu5 O51 121.6(5) 2_565 . ?
O1 Eu5 C21 98.4(4) 2_565 . ?
O1 Eu5 C57 82.5(4) 2_565 . ?
O2AA Eu5 Eu3 150.1(4) . . ?
O2AA Eu5 O17 83.5(5) . . ?
O2AA Eu5 O41 127.3(4) . . ?
O2AA Eu5 O49 84.7(5) . . ?
O2AA Eu5 O51 78.1(5) . . ?
O2AA Eu5 C21 80.8(5) . . ?
O2AA Eu5 C57 105.0(5) . . ?
O2AA Eu5 O5 152.1(5) . . ?
O2AA Eu5 O4AA 83.9(6) . . ?
O2AA Eu5 O1 127.6(6) . 2_565 ?
C16 O7 Eu2 173.7(9) . . ?
C33 O10 C79 117.7(10) . . ?
C1AA O12 Eu2 170.1(10) . 2 ?
C37 O14 Eu2 92.4(7) . . ?
C52 O16 Eu2 138.0(7) . 2_656 ?
C21 O17 Eu5 92.0(8) . . ?
C52 O25 Eu2 142.9(7) . 1_455 ?
C41 O27 C43 119.0(10) . . ?
C46 O30 C27 117.3(9) . . ?
C75 O0AA C8AA 115.9(10) . . ?
C37 O35 Eu2 93.5(7) . . ?
C16 O38 Eu2 119.2(7) . 2_756 ?
Eu3 O41 Eu5 108.2(3) . . ?
C57 O41 Eu3 162.5(10) . . ?
C57 O41 Eu5 77.5(9) . . ?
C94 O46 Eu2 146.5(10) . . ?
C41 C48 C60 119.0(11) . . ?
C57 O49 Eu5 116.5(10) . . ?
C21 O51 Eu5 93.4(8) . . ?
C84 C5AA C60 120.0(11) . . ?
C36 C6 C16 120.4(11) . . ?
C6AA C6 C16 118.1(11) . . ?
C6AA C6 C36 121.5(12) . . ?
O0AA C8AA C68 108.1(10) . . ?
C33 C9AA C66 119.4(12) . 2_565 ?
O7 C16 Eu2 84.2(7) . 2_756 ?
O7 C16 O38 124.4(11) . . ?
O7 C16 C6 117.6(11) . . ?
O38 C16 Eu2 40.3(6) . 2_756 ?
O38 C16 C6 118.0(10) . . ?
C6 C16 Eu2 158.2(8) . 2_756 ?
C69 C18 C88 118.4(13) . . ?
C69 C18 C1 121.9(14) . . ?
C88 C18 C1 119.8(13) . . ?
O17 C21 Eu5 61.1(7) . . ?
O17 C21 O51 120.6(13) . . ?
O17 C21 C60 119.2(13) . . ?
O51 C21 Eu5 59.7(7) . . ?
O51 C21 C60 120.2(12) . . ?
C60 C21 Eu5 173.8(12) . . ?
C27 C25 C43 114.5(11) . . ?
O30 C27 C25 107.9(11) . . ?
C96 C29 C75 122.1(13) . . ?
O10 C33 C9AA 125.0(12) . . ?
O10 C33 C81 115.9(11) . . ?
C81 C33 C9AA 119.0(12) . . ?
C46 C36 C6 118.6(11) . . ?
O14 C37 Eu2 61.8(6) . . ?
O14 C37 O35 121.6(11) . . ?
O14 C37 C66 121.4(11) . . ?
O35 C37 Eu2 60.2(6) . . ?
O35 C37 C66 117.0(11) . . ?
C66 C37 Eu2 173.6(9) . . ?
C85 O39 Eu3 137.0(11) 1_655 . ?
O27 C41 C74 112.9(10) . . ?
C48 C41 O27 125.8(11) . . ?
C48 C41 C74 121.0(11) . . ?
O27 C43 C25 107.7(10) . . ?
O30 C46 C36 115.4(10) . . ?
C3AA C46 O30 123.9(11) . . ?
C3AA C46 C36 120.8(12) . . ?
C6 C6AA C50 118.8(12) . 1_656 ?
C6AA C50 C57 118.5(13) 1_454 . ?
C3AA C50 C6AA 120.8(11) 1_454 1_454 ?
C3AA C50 C57 120.7(13) 1_454 . ?
O16 C52 O25 125.4(11) . . ?
O16 C52 C84 117.7(10) . . ?
O25 C52 C84 116.9(10) . . ?
O41 C57 Eu5 79.7(8) . . ?
O41 C57 C50 118.7(16) . . ?
O49 C57 Eu5 43.2(7) . . ?
O49 C57 O41 121.8(13) . . ?
O49 C57 C50 119.4(15) . . ?
C50 C57 Eu5 160.6(11) . . ?
C48 C60 C5AA 120.6(11) . . ?
C48 C60 C21 120.5(11) . . ?
C5AA C60 C21 118.9(12) . . ?
C66 C62 C71 119.0(12) 2_565 . ?
C94 N63 C106 126.4(16) . . ?
C94 N63 C0AA 116.9(15) . . ?
C106 N63 C0AA 116.7(15) . . ?
C9AA C66 C37 118.8(10) 2_565 . ?
C62 C66 C9AA 120.9(11) 2_565 2_565 ?
C62 C66 C37 120.3(11) 2_565 . ?
C79 C68 C8AA 114.0(11) . . ?
C18 C69 C75 123.4(14) . . ?
C62 C71 C85 122.3(13) . . ?
C81 C71 C62 119.3(12) . . ?
C81 C71 C85 118.4(12) . . ?
C84 C74 C41 120.4(11) . . ?
O0AA C75 C29 127.0(12) . . ?
O0AA C75 C69 117.4(12) . . ?
C29 C75 C69 115.4(14) . . ?
O10 C79 C68 104.8(10) . . ?
C33 C81 C71 122.4(12) . . ?
C5AA C84 C52 121.0(11) . . ?
C74 C84 C5AA 118.5(11) . . ?
C74 C84 C52 120.5(10) . . ?
O39 C85 C71 118.0(14) 1_455 . ?
O39 C85 O5 124.0(13) 1_455 2_465 ?
O5 C85 C71 118.0(13) 2_465 . ?
C96 C88 C18 119.0(14) . . ?
O46 C94 N63 121.6(15) . . ?
O46 C94 C108 120.5(15) . . ?
N63 C94 C108 117.9(15) . . ?
C29 C96 C88 121.7(14) . . ?
C29 C96 C1AA 117.2(12) . . ?
C88 C96 C1AA 121.1(14) . . ?
C46 C3AA C50 119.1(12) . 1_656 ?
C85 O5 Eu5 144.2(10) 2_465 . ?
C18 C1 Eu3 152.6(12) . . ?
O1 C1 Eu3 81.2(11) . . ?
O1 C1 C18 124.3(16) . . ?
O2 C1 Eu3 39.4(9) . . ?
O2 C1 C18 115.8(16) . . ?
O2 C1 O1 119.9(17) . . ?
Eu5 O1 Eu3 106.5(4) 2_565 . ?
C1 O1 Eu3 76.6(11) . . ?
C1 O1 Eu5 165.2(16) . 2_565 ?
C1 O2 Eu3 121.6(13) . . ?
O12 C1AA C96 125.0(13) . . ?
O12 C1AA O1AA 122.6(15) . . ?
O1AA C1AA C96 112.4(13) . . ?

loop_
_geom_bond_atom_site_label_1
_geom_bond_atom_site_label_2
_geom_bond_distance
_geom_bond_site_symmetry_2
_geom_bond_publ_flag
Eu2 Eu2 4.3878(12) 2_756 ?
Eu2 O7 2.316(8) . ?
Eu2 O12 2.385(8) 2 ?
Eu2 O14 2.523(8) . ?
Eu2 O16 2.379(8) 2_656 ?
Eu2 O25 2.355(9) 1_655 ?
Eu2 O35 2.485(8) . ?
Eu2 O38 2.368(8) 2_756 ?
Eu2 O46 2.401(10) . ?
Eu2 C16 3.196(13) 2_756 ?
Eu2 C37 2.859(12) . ?
Eu3 Eu5 4.4255(9) . ?
Eu3 Eu5 4.4255(9) 2_565 ?
Eu3 O41 2.278(11) . ?
Eu3 O41 2.278(11) 2_565 ?
Eu3 O39 2.306(9) 2_565 ?
Eu3 O39 2.306(9) . ?
Eu3 C1 3.072(17) . ?
Eu3 C1 3.072(17) 2_565 ?
Eu3 O1 3.121(14) . ?
Eu3 O1 3.121(14) 2_565 ?
Eu3 O2 2.290(14) 2_565 ?
Eu3 O2 2.290(14) . ?
Eu5 O17 2.443(9) . ?
Eu5 O41 3.147(11) . ?
Eu5 O49 2.391(10) . ?
Eu5 O51 2.411(10) . ?
Eu5 C21 2.788(14) . ?
Eu5 C57 3.124(15) . ?
Eu5 O5 2.335(12) . ?
Eu5 O4AA 2.355(12) . ?
Eu5 O1 2.373(15) 2_565 ?
Eu5 O2AA 2.278(16) . ?
O7 C16 1.256(13) . ?
O10 C33 1.358(15) . ?
O10 C79 1.431(15) . ?
O12 Eu2 2.385(8) 2 ?
O12 C1AA 1.191(16) . ?
O14 C37 1.244(15) . ?
O16 Eu2 2.379(8) 2_656 ?
O16 C52 1.265(13) . ?
O17 C21 1.261(16) . ?
O25 Eu2 2.355(9) 1_455 ?
O25 C52 1.269(14) . ?
O27 C41 1.376(15) . ?
O27 C43 1.410(14) . ?
O30 C27 1.441(15) . ?
O30 C46 1.379(15) . ?
O0AA C8AA 1.443(16) . ?
O0AA C75 1.341(17) . ?
O35 C37 1.272(14) . ?
O38 Eu2 2.368(8) 2_756 ?
O38 C16 1.282(15) . ?
O41 C57 1.239(19) . ?
O46 C94 1.273(18) . ?
C48 C41 1.357(17) . ?
C48 C60 1.395(17) . ?
O49 C57 1.21(2) . ?
O51 C21 1.266(17) . ?
C5AA C60 1.400(17) . ?
C5AA C84 1.392(16) . ?
C6 C16 1.522(17) . ?
C6 C36 1.384(17) . ?
C6 C6AA 1.364(16) . ?
C8AA C68 1.527(18) . ?
C9AA C33 1.368(17) . ?
C9AA C66 1.408(18) 2_565 ?
C16 Eu2 3.196(13) 2_756 ?
C18 C69 1.33(2) . ?
C18 C88 1.41(2) . ?
C18 C1 1.48(2) . ?
C21 C60 1.484(18) . ?
C25 C27 1.483(18) . ?
C25 C43 1.512(18) . ?
C29 C75 1.360(19) . ?
C29 C96 1.36(2) . ?
C33 C81 1.366(17) . ?
C36 C46 1.383(17) . ?
C37 C66 1.517(17) . ?
O39 C85 1.243(18) 1_655 ?
C41 C74 1.397(17) . ?
C46 C3AA 1.373(17) . ?
C6AA C50 1.386(17) 1_656 ?
C50 C6AA 1.386(17) 1_454 ?
C50 C57 1.523(17) . ?
C50 C3AA 1.381(19) 1_454 ?
C52 C84 1.470(17) . ?
C62 C66 1.369(16) 2_565 ?
C62 C71 1.384(18) . ?
N63 C94 1.36(2) . ?
N63 C106 1.42(2) . ?
N63 C0AA 1.49(2) . ?
C66 C9AA 1.408(18) 2_565 ?
C66 C62 1.369(16) 2_565 ?
C68 C79 1.523(18) . ?
C69 C75 1.444(18) . ?
C71 C81 1.373(18) . ?
C71 C85 1.500(19) . ?
C74 C84 1.391(17) . ?
C85 O39 1.243(18) 1_455 ?
C85 O5 1.257(18) 2_465 ?
C88 C96 1.367(18) . ?
C94 C108 1.50(2) . ?
C96 C1AA 1.51(2) . ?
C3AA C50 1.381(19) 1_656 ?
O5 C85 1.257(18) 2_465 ?
C1 O1 1.195(19) . ?
C1 O2 1.17(2) . ?
O1AA C1AA 1.307(18) . ?
O1 Eu5 2.373(15) 2_565 ?
